data_1508424
loop_
_publ_author_name
'Kazheva, Olga N.'
'Aleksandrov, Grigory G.'
'Kravchenko, Andrey V.'
'Starodub, Vladimir A.'
'Lobanova, Irina A.'
'Kosenko, Irina D.'
'Sivaev, Igor B.'
'Bregadze, Vladimir I.'
'Buravov, Lev I.'
'Dyachenko, Oleg A.'

_publ_section_title
;
 New Fulvalenium Salts of Cobalt Bis(dicarbollide): Crystal Structures and
 Electrical Conductivities
;
_journal_issue 1
_journal_name_full Crystals
_journal_page_first 43
_journal_page_last 55
_journal_paper_doi 10.3390/cryst2010043
_journal_volume 2
_journal_year 2012
_chemical_formula_sum 'C14 H27.75 B18 Br0.75 Cl1.25 Co S8'
_chemical_formula_weight 810.51
_chemical_name_systematic
; 
 ? 
;
_space_group_IT_number 2
_symmetry_cell_setting triclinic
_symmetry_space_group_name_Hall '-P 1'
_symmetry_space_group_name_H-M 'P -1'
_atom_sites_solution_hydrogens geom
_atom_sites_solution_primary direct
_atom_sites_solution_secondary difmap
_audit_creation_method SHELXL-97
_cell_angle_alpha 106.991(3)
_cell_angle_beta 101.784(3)
_cell_angle_gamma 99.504(3)
_cell_formula_units_Z 2
_cell_length_a 8.7106(16)
_cell_length_b 13.441(2)
_cell_length_c 14.742(3)
_cell_measurement_temperature 120(2)
_cell_volume 1568.6(5)
_computing_structure_refinement 'SHELXL-97 (Sheldrick, 1997)'
_computing_structure_solution 'SHELXS-97 (Sheldrick, 1990)'
_diffrn_ambient_temperature 120(2)
_diffrn_measured_fraction_theta_full 0.974
_diffrn_measured_fraction_theta_max 0.974
_diffrn_measurement_device_type 'Bruker SMART APEX2 CCD'
_diffrn_measurement_method 'omega scanning'
_diffrn_radiation_monochromator graphite
_diffrn_radiation_source 'fine-focus sealed tube'
_diffrn_radiation_type MoK\a
_diffrn_radiation_wavelength 0.71073
_diffrn_reflns_av_R_equivalents 0.1971
_diffrn_reflns_av_sigmaI/netI 0.3319
_diffrn_reflns_limit_h_max 10
_diffrn_reflns_limit_h_min -10
_diffrn_reflns_limit_k_max 16
_diffrn_reflns_limit_k_min -16
_diffrn_reflns_limit_l_max 18
_diffrn_reflns_limit_l_min -18
_diffrn_reflns_number 13848
_diffrn_reflns_theta_full 26.49
_diffrn_reflns_theta_max 26.49
_diffrn_reflns_theta_min 1.50
_exptl_absorpt_coefficient_mu 2.159
_exptl_absorpt_correction_T_max 0.72
_exptl_absorpt_correction_T_min 0.47
_exptl_absorpt_correction_type multi-scan
_exptl_crystal_colour black
_exptl_crystal_density_diffrn 1.716
_exptl_crystal_density_method 'not measured'
_exptl_crystal_description plate
_exptl_crystal_F_000 808.5
_exptl_crystal_size_max 0.34
_exptl_crystal_size_mid 0.32
_exptl_crystal_size_min 0.14
_refine_diff_density_max 0.832
_refine_diff_density_min -0.723
_refine_diff_density_rms 0.124
_refine_ls_extinction_method none
_refine_ls_goodness_of_fit_ref 0.866
_refine_ls_hydrogen_treatment mixed
_refine_ls_matrix_type full
_refine_ls_number_parameters 393
_refine_ls_number_reflns 6324
_refine_ls_number_restraints 8
_refine_ls_restrained_S_all 0.868
_refine_ls_R_factor_all 0.2279
_refine_ls_R_factor_gt 0.0761
_refine_ls_shift/su_max 0.001
_refine_ls_shift/su_mean 0.000
_refine_ls_structure_factor_coef Fsqd
_refine_ls_weighting_details 'calc w=1/[\s^2^(Fo^2^)+(0.0230P)^2^+0.0000P] where P=(Fo^2^+2Fc^2^)/3'
_refine_ls_weighting_scheme calc
_refine_ls_wR_factor_gt 0.0910
_refine_ls_wR_factor_ref 0.1201
_reflns_number_gt 2424
_reflns_number_total 6324
_reflns_threshold_expression >2sigma(I)
_cod_data_source_file C14H27.75B18Br0.75Cl1.25CoS8_P-1_cif2_crystals-02-00043-s001-DC169.cif
_cod_data_source_block a_chateigner_1508424
_cod_original_sg_symbol_H-M P-1
_cod_database_code 1508424

loop_
_symmetry_equiv_pos_as_xyz
'x, y, z'
'-x, -y, -z'

loop_
_atom_site_label
_atom_site_type_symbol
_atom_site_fract_x
_atom_site_fract_y
_atom_site_fract_z
_atom_site_U_iso_or_equiv
_atom_site_adp_type
_atom_site_occupancy
_atom_site_symmetry_multiplicity
_atom_site_calc_flag
_atom_site_refinement_flags
_atom_site_disorder_assembly
_atom_site_disorder_group
Co Co 0.13918(14) 0.32051(9) -0.16557(8) 0.0219(3) Uani 1 1 d . A .
Br1 Br 0.52943(14) 0.29005(10) -0.08006(9) 0.0336(5) Uani 0.752(3) 1 d P . .
Cl1' Cl -0.2167(3) 0.3819(2) -0.2283(2) 0.0722(10) Uani 1 1 d D . .
S1 S 0.4486(3) -0.35201(17) 0.52730(17) 0.0317(6) Uani 1 1 d . . .
S2 S 0.7955(3) -0.16772(17) 0.70141(16) 0.0282(6) Uani 1 1 d . . .
S3 S 0.4700(3) -0.19520(16) 0.42454(16) 0.0241(6) Uani 1 1 d . . .
S4 S 0.7574(3) -0.04292(17) 0.56924(16) 0.0259(6) Uani 1 1 d . . .
S5 S 0.4900(3) -0.05238(17) 0.28243(16) 0.0245(6) Uani 1 1 d . . .
S6 S 0.7719(3) 0.09999(17) 0.43002(16) 0.0256(6) Uani 1 1 d . . .
S7 S 0.4721(3) 0.07400(17) 0.14751(15) 0.0268(6) Uani 1 1 d . . .
S8 S 0.8041(3) 0.24599(16) 0.31227(16) 0.0262(6) Uani 1 1 d . . .
C3 C 0.5617(12) -0.3522(8) 0.6456(7) 0.058(3) Uani 1 1 d U . .
H3A H 0.5164 -0.3116 0.6970 0.070 Uiso 1 1 calc R . .
H3B H 0.5418 -0.4271 0.6448 0.070 Uiso 1 1 calc R . .
C4 C 0.7300(13) -0.3098(8) 0.6744(8) 0.069(4) Uani 1 1 d . . .
H4A H 0.7752 -0.3467 0.6212 0.083 Uiso 1 1 calc R . .
H4B H 0.7766 -0.3268 0.7335 0.083 Uiso 1 1 calc R . .
C11 C 0.6357(10) 0.1480(6) 0.1146(6) 0.030(2) Uani 1 1 d . . .
H11A H 0.6434 0.1031 0.0500 0.036 Uiso 1 1 calc R . .
H11B H 0.6053 0.2132 0.1061 0.036 Uiso 1 1 calc R . .
C12 C 0.8027(10) 0.1821(7) 0.1867(6) 0.034(2) Uani 1 1 d . . .
H12A H 0.8750 0.2320 0.1670 0.041 Uiso 1 1 calc R . .
H12B H 0.8469 0.1181 0.1822 0.041 Uiso 1 1 calc R . .
C5 C 0.5498(10) -0.2286(6) 0.5286(6) 0.025(2) Uani 1 1 d . . .
C6 C 0.6818(10) -0.1576(6) 0.5953(6) 0.024(2) Uani 1 1 d . . .
C7 C 0.6137(10) -0.0760(6) 0.4602(6) 0.026(2) Uani 1 1 d . . .
C8 C 0.6232(9) -0.0139(6) 0.3994(6) 0.021(2) Uani 1 1 d . . .
C9 C 0.5707(10) 0.0617(6) 0.2574(6) 0.024(2) Uani 1 1 d . . .
C10 C 0.7029(10) 0.1332(6) 0.3269(6) 0.022(2) Uani 1 1 d . . .
C1 C 0.0266(11) 0.3276(7) -0.0579(6) 0.038(3) Uani 1 1 d . . .
H1 H -0.0439 0.3903 -0.0574 0.045 Uiso 1 1 calc R . .
C2 C -0.0283(10) 0.2071(7) -0.1475(6) 0.040(3) Uani 1 1 d . A .
H2 H -0.1376 0.1826 -0.2115 0.048 Uiso 1 1 calc R . .
B4 B 0.2296(12) 0.3709(8) -0.0116(7) 0.030(3) Uani 1 1 d . A .
H4 H 0.3006 0.4564 0.0193 0.036 Uiso 1 1 calc R . .
B5 B 0.1010(15) 0.3153(10) 0.0534(8) 0.049(3) Uani 1 1 d . A .
H5 H 0.0854 0.3653 0.1249 0.059 Uiso 1 1 calc R . .
B6 B -0.0584(16) 0.2145(10) -0.0356(9) 0.056(4) Uani 1 1 d . . .
H6 H -0.1815 0.1985 -0.0233 0.068 Uiso 1 1 calc R . .
B7 B 0.1422(12) 0.1644(8) -0.1626(7) 0.033(3) Uani 1 1 d D . .
H7 H 0.1566 0.1114 -0.2331 0.039 Uiso 0.752(3) 1 calc PR A 1
Cl2 Cl 0.1211(13) 0.0598(8) -0.2678(7) 0.059(3) Uiso 0.248(3) 1 d PD A 2
B8 B 0.3062(12) 0.2637(8) -0.0746(7) 0.033(3) Uani 1 1 d . A .
B9 B 0.2807(14) 0.2727(9) 0.0409(8) 0.046(3) Uani 1 1 d . . .
H9 H 0.3879 0.2953 0.1059 0.055 Uiso 1 1 calc R A .
B10 B 0.1021(15) 0.1774(9) 0.0281(8) 0.051(4) Uani 1 1 d . A .
H10 H 0.0895 0.1359 0.0828 0.062 Uiso 1 1 calc R . .
B11 B 0.0129(13) 0.1117(9) -0.1004(8) 0.040(3) Uani 1 1 d . A .
H11 H -0.0604 0.0268 -0.1318 0.048 Uiso 1 1 calc R . .
B12 B 0.2289(13) 0.1508(8) -0.0487(8) 0.036(3) Uani 1 1 d . A .
H12 H 0.3018 0.0903 -0.0439 0.043 Uiso 1 1 calc R . .
C1' C 0.3042(10) 0.4273(6) -0.1889(6) 0.033(2) Uani 1 1 d . . .
H1' H 0.4157 0.4505 -0.1265 0.040 Uiso 1 1 calc R A .
C2' C 0.2446(9) 0.3088(6) -0.2765(6) 0.025(2) Uani 1 1 d . A .
H2' H 0.3150 0.2461 -0.2776 0.030 Uiso 1 1 calc R . .
B4' B 0.1458(12) 0.4777(8) -0.1665(8) 0.035(3) Uani 1 1 d . A .
H4' H 0.1431 0.5339 -0.0941 0.042 Uiso 1 1 calc R . .
B5' B 0.2638(14) 0.5226(8) -0.2377(8) 0.051(4) Uani 1 1 d . A .
H5' H 0.3400 0.6066 -0.2104 0.062 Uiso 1 1 calc R . .
B6' B 0.3280(12) 0.4143(8) -0.3044(9) 0.042(3) Uani 1 1 d . A .
H6' H 0.4484 0.4257 -0.3208 0.050 Uiso 1 1 calc R . .
B7' B 0.0442(12) 0.2728(8) -0.3158(7) 0.028(3) Uani 1 1 d . . .
H7' H -0.0297 0.1882 -0.3434 0.034 Uiso 1 1 calc R A .
B8' B -0.0341(12) 0.3760(8) -0.2523(7) 0.032(3) Uani 1 1 d D A .
B9' B 0.0492(13) 0.4914(8) -0.2804(8) 0.038(3) Uani 1 1 d . . .
H9' H -0.0193 0.5549 -0.2811 0.045 Uiso 1 1 calc R A .
B11' B 0.1608(13) 0.3152(8) -0.3869(8) 0.038(3) Uani 1 1 d . A .
H11' H 0.1676 0.2594 -0.4584 0.046 Uiso 1 1 calc R . .
B10' B 0.1666(12) 0.4546(8) -0.3672(9) 0.038(3) Uani 1 1 d . A .
H10' H 0.1766 0.4927 -0.4246 0.046 Uiso 1 1 calc R . .
B12' B -0.0132(13) 0.3640(8) -0.3753(8) 0.034(3) Uani 1 1 d . A .
H12' H -0.1212 0.3427 -0.4396 0.041 Uiso 1 1 calc R . .

loop_
_atom_site_aniso_label
_atom_site_aniso_U_11
_atom_site_aniso_U_22
_atom_site_aniso_U_33
_atom_site_aniso_U_23
_atom_site_aniso_U_13
_atom_site_aniso_U_12
Co 0.0244(7) 0.0177(7) 0.0221(7) 0.0084(6) 0.0015(6) 0.0042(6)
Br1 0.0273(8) 0.0346(8) 0.0470(9) 0.0214(7) 0.0121(7) 0.0128(6)
Cl1' 0.055(2) 0.090(2) 0.0472(19) 0.0227(17) -0.0080(16) -0.0200(17)
S1 0.0345(15) 0.0252(13) 0.0390(15) 0.0209(12) 0.0088(13) -0.0001(11)
S2 0.0314(15) 0.0291(14) 0.0271(14) 0.0174(12) 0.0047(12) 0.0044(12)
S3 0.0264(14) 0.0205(13) 0.0266(13) 0.0146(11) 0.0026(11) 0.0022(11)
S4 0.0263(14) 0.0247(13) 0.0296(14) 0.0169(11) 0.0034(12) 0.0050(11)
S5 0.0284(14) 0.0225(13) 0.0236(13) 0.0111(11) 0.0070(11) 0.0022(11)
S6 0.0261(14) 0.0243(13) 0.0262(14) 0.0150(11) 0.0009(11) 0.0014(11)
S7 0.0256(14) 0.0366(14) 0.0215(13) 0.0163(11) 0.0059(11) 0.0051(11)
S8 0.0332(14) 0.0219(13) 0.0266(14) 0.0155(11) 0.0080(12) 0.0015(11)
C3 0.062(5) 0.051(5) 0.068(5) 0.042(4) 0.004(4) 0.010(4)
C4 0.077(9) 0.053(7) 0.072(8) 0.042(7) -0.013(7) 0.001(7)
C11 0.042(6) 0.021(5) 0.023(5) 0.006(4) 0.006(5) 0.001(4)
C12 0.035(6) 0.038(6) 0.026(6) 0.012(5) 0.008(5) 0.000(5)
C5 0.028(5) 0.020(5) 0.035(6) 0.016(5) 0.011(5) 0.008(4)
C6 0.031(6) 0.017(5) 0.035(6) 0.014(4) 0.019(5) 0.012(4)
C7 0.032(6) 0.017(5) 0.028(5) 0.009(4) 0.004(4) 0.002(4)
C8 0.014(5) 0.029(5) 0.025(5) 0.016(4) 0.002(4) 0.008(4)
C9 0.027(6) 0.024(5) 0.026(5) 0.011(4) 0.007(5) 0.011(4)
C10 0.034(6) 0.024(5) 0.014(5) 0.011(4) 0.012(4) 0.010(4)
C1 0.056(7) 0.050(7) 0.011(5) 0.006(5) 0.010(5) 0.028(6)
C2 0.030(6) 0.064(7) 0.030(6) 0.027(6) 0.004(5) 0.006(5)
B4 0.042(7) 0.024(6) 0.027(6) 0.014(5) 0.004(6) 0.015(6)
B5 0.077(10) 0.058(9) 0.024(7) 0.018(6) 0.017(7) 0.038(8)
B6 0.073(10) 0.080(10) 0.046(8) 0.051(8) 0.038(8) 0.019(8)
B7 0.038(7) 0.026(6) 0.032(7) 0.013(5) 0.005(6) 0.004(5)
B8 0.026(7) 0.039(7) 0.031(7) 0.009(6) -0.004(5) 0.017(6)
B9 0.051(8) 0.047(8) 0.038(8) 0.015(7) -0.007(7) 0.025(7)
B10 0.091(11) 0.035(7) 0.029(7) 0.020(6) 0.002(7) 0.019(7)
B11 0.051(8) 0.047(8) 0.029(7) 0.025(6) 0.008(6) 0.011(6)
B12 0.040(7) 0.042(7) 0.042(7) 0.032(6) 0.009(6) 0.024(6)
C1' 0.036(6) 0.029(5) 0.040(6) 0.022(5) 0.009(5) 0.005(5)
C2' 0.029(5) 0.017(5) 0.028(5) 0.006(4) 0.010(5) 0.003(4)
B4' 0.042(7) 0.013(6) 0.036(7) 0.005(5) -0.011(6) 0.003(5)
B5' 0.070(9) 0.012(6) 0.061(9) 0.004(5) -0.013(6) 0.002(5)
B6' 0.020(6) 0.037(7) 0.088(10) 0.044(7) 0.020(7) 0.009(6)
B7' 0.034(7) 0.016(6) 0.029(6) 0.005(5) 0.008(6) -0.004(5)
B8' 0.043(7) 0.035(7) 0.021(6) 0.013(5) 0.003(6) 0.021(6)
B9' 0.047(8) 0.029(7) 0.039(7) 0.018(6) -0.001(6) 0.018(6)
B11' 0.049(8) 0.030(7) 0.047(8) 0.027(6) 0.023(7) 0.003(6)
B10' 0.028(7) 0.024(6) 0.065(9) 0.023(6) 0.010(6) 0.004(5)
B12' 0.044(7) 0.032(7) 0.022(6) 0.009(5) -0.001(6) 0.010(6)

loop_
_atom_type_symbol
_atom_type_description
_atom_type_scat_dispersion_real
_atom_type_scat_dispersion_imag
_atom_type_scat_source
C C 0.0033 0.0016 'International Tables Vol C Tables 4.2.6.8 and 6.1.1.4'
H H 0.0000 0.0000 'International Tables Vol C Tables 4.2.6.8 and 6.1.1.4'
B B 0.0013 0.0007 'International Tables Vol C Tables 4.2.6.8 and 6.1.1.4'
S S 0.1246 0.1234 'International Tables Vol C Tables 4.2.6.8 and 6.1.1.4'
Cl Cl 0.1484 0.1585 'International Tables Vol C Tables 4.2.6.8 and 6.1.1.4'
Co Co 0.3494 0.9721 'International Tables Vol C Tables 4.2.6.8 and 6.1.1.4'
Br Br -0.2901 2.4595 'International Tables Vol C Tables 4.2.6.8 and 6.1.1.4'

loop_
_geom_angle_atom_site_label_1
_geom_angle_atom_site_label_2
_geom_angle_atom_site_label_3
_geom_angle
C2' Co C1' 48.4(3)
C2' Co C1 177.8(4)
C1' Co C1 133.6(4)
C2' Co C2 129.1(3)
C1' Co C2 177.5(4)
C1 Co C2 48.9(3)
C2' Co B7' 48.1(3)
C1' Co B7' 83.7(4)
C1 Co B7' 130.0(4)
C2 Co B7' 94.4(4)
C2' Co B4 133.4(4)
C1' Co B4 97.0(4)
C1 Co B4 48.5(4)
C2 Co B4 85.0(4)
B7' Co B4 178.2(4)
C2' Co B4' 83.8(4)
C1' Co B4' 48.2(4)
C1 Co B4' 97.2(4)
C2 Co B4' 133.4(4)
B7' Co B4' 85.9(4)
B4 Co B4' 93.3(4)
C2' Co B7 95.4(4)
C1' Co B7 130.0(4)
C1 Co B7 83.6(4)
C2 Co B7 48.5(4)
B7' Co B7 95.1(4)
B4 Co B7 85.7(4)
B4' Co B7 177.8(4)
C2' Co B8' 83.7(3)
C1' Co B8' 84.6(4)
C1 Co B8' 95.4(4)
C2 Co B8' 95.3(4)
B7' Co B8' 49.2(4)
B4 Co B8' 129.1(4)
B4' Co B8' 51.3(4)
B7 Co B8' 130.7(4)
C2' Co B8 98.7(4)
C1' Co B8 97.4(4)
C1 Co B8 82.1(4)
C2 Co B8 82.7(4)
B7' Co B8 132.2(4)
B4 Co B8 49.3(4)
B4' Co B8 129.4(4)
B7 Co B8 48.7(4)
B8' Co B8 177.5(4)
C5 S1 C3 99.7(4)
C6 S2 C4 99.1(4)
C7 S3 C5 94.7(4)
C7 S4 C6 95.1(4)
C8 S5 C9 94.9(4)
C8 S6 C10 96.9(4)
C9 S7 C11 102.8(4)
C10 S8 C12 95.8(4)
C4 C3 S1 117.7(7)
C4 C3 H3A 107.9
S1 C3 H3A 107.9
C4 C3 H3B 107.9
S1 C3 H3B 107.9
H3A C3 H3B 107.2
C3 C4 S2 115.9(8)
C3 C4 H4A 108.3
S2 C4 H4A 108.3
C3 C4 H4B 108.3
S2 C4 H4B 108.3
H4A C4 H4B 107.4
C12 C11 S7 116.8(5)
C12 C11 H11A 108.1
S7 C11 H11A 108.1
C12 C11 H11B 108.1
S7 C11 H11B 108.1
H11A C11 H11B 107.3
C11 C12 S8 113.8(6)
C11 C12 H12A 108.8
S8 C12 H12A 108.8
C11 C12 H12B 108.8
S8 C12 H12B 108.8
H12A C12 H12B 107.7
C6 C5 S1 129.6(6)
C6 C5 S3 116.3(6)
S1 C5 S3 114.1(5)
C5 C6 S2 128.5(6)
C5 C6 S4 117.0(6)
S2 C6 S4 114.4(5)
C8 C7 S4 120.7(6)
C8 C7 S3 122.2(6)
S4 C7 S3 116.9(4)
C7 C8 S6 123.0(6)
C7 C8 S5 121.9(6)
S6 C8 S5 115.0(4)
C10 C9 S7 126.6(6)
C10 C9 S5 116.9(6)
S7 C9 S5 116.5(5)
C9 C10 S8 123.4(6)
C9 C10 S6 116.0(6)
S8 C10 S6 120.6(5)
C2 C1 B4 112.2(7)
C2 C1 B5 110.4(7)
B4 C1 B5 64.8(6)
C2 C1 B6 59.7(6)
B4 C1 B6 114.7(7)
B5 C1 B6 61.5(6)
C2 C1 Co 66.4(4)
B4 C1 Co 68.4(5)
B5 C1 Co 127.0(6)
B6 C1 Co 122.4(6)
C2 C1 H1 122.6
B4 C1 H1 117.1
B5 C1 H1 115.8
B6 C1 H1 118.0
Co C1 H1 106.8
B11 C2 C1 110.3(7)
B11 C2 B6 61.2(6)
C1 C2 B6 61.5(6)
B11 C2 B7 63.1(6)
C1 C2 B7 108.6(7)
B6 C2 B7 112.1(7)
B11 C2 Co 125.4(6)
C1 C2 Co 64.7(4)
B6 C2 Co 122.4(7)
B7 C2 Co 67.9(4)
B11 C2 H2 116.4
C1 C2 H2 123.2
B6 C2 H2 117.6
B7 C2 H2 120.1
Co C2 H2 107.7
C1 B4 B8 104.5(7)
C1 B4 B9 103.0(7)
B8 B4 B9 58.1(5)
C1 B4 B5 57.8(6)
B8 B4 B5 105.9(7)
B9 B4 B5 59.1(6)
C1 B4 Co 63.1(4)
B8 B4 Co 67.0(4)
B9 B4 Co 117.4(6)
B5 B4 Co 116.0(7)
C1 B4 H4 126.2
B8 B4 H4 123.1
B9 B4 H4 122.0
B5 B4 H4 121.4
Co B4 H4 111.7
C1 B5 B6 60.0(6)
C1 B5 B9 102.9(7)
B6 B5 B9 106.0(8)
C1 B5 B10 105.6(8)
B6 B5 B10 59.2(7)
B9 B5 B10 60.0(6)
C1 B5 B4 57.3(5)
B6 B5 B4 107.3(7)
B9 B5 B4 59.5(6)
B10 B5 B4 108.4(8)
C1 B5 H5 124.8
B6 B5 H5 122.1
B9 B5 H5 123.8
B10 B5 H5 121.7
B4 B5 H5 121.9
C2 B6 B11 58.8(6)
C2 B6 C1 58.8(5)
B11 B6 C1 106.3(8)
C2 B6 B10 107.2(8)
B11 B6 B10 61.8(7)
C1 B6 B10 106.0(9)
C2 B6 B5 107.2(8)
B11 B6 B5 110.8(9)
C1 B6 B5 58.5(6)
B10 B6 B5 61.2(7)
C2 B6 H6 123.0
B11 B6 H6 120.7
C1 B6 H6 124.1
B10 B6 H6 121.5
B5 B6 H6 120.7
C2 B7 Cl2 116.7(8)
C2 B7 B8 106.4(7)
Cl2 B7 B8 135.1(8)
C2 B7 B12 104.7(7)
Cl2 B7 B12 117.6(7)
B8 B7 B12 58.8(6)
C2 B7 B11 57.6(5)
Cl2 B7 B11 104.6(7)
B8 B7 B11 108.8(7)
B12 B7 B11 61.2(6)
C2 B7 Co 63.6(4)
Cl2 B7 Co 121.5(6)
B8 B7 Co 67.0(4)
B12 B7 Co 118.0(6)
B11 B7 Co 116.7(6)
C2 B7 H7 125.5
Cl2 B7 H7 15.6
B8 B7 H7 121.6
B12 B7 H7 120.9
B11 B7 H7 120.0
Co B7 H7 111.6
B9 B8 B12 58.6(6)
B9 B8 B7 107.6(7)
B12 B8 B7 60.8(6)
B9 B8 B4 61.1(6)
B12 B8 B4 108.1(7)
B7 B8 B4 108.2(7)
B9 B8 Br1 114.7(6)
B12 B8 Br1 118.1(6)
B7 B8 Br1 126.6(7)
B4 B8 Br1 120.0(7)
B9 B8 Co 117.0(6)
B12 B8 Co 117.4(6)
B7 B8 Co 64.4(4)
B4 B8 Co 63.7(4)
Br1 B8 Co 117.6(5)
B12 B9 B8 60.7(6)
B12 B9 B5 108.4(8)
B8 B9 B5 109.8(7)
B12 B9 B10 60.0(6)
B8 B9 B10 109.5(8)
B5 B9 B10 60.1(6)
B12 B9 B4 109.6(7)
B8 B9 B4 60.8(6)
B5 B9 B4 61.4(6)
B10 B9 B4 110.0(7)
B12 B9 H9 121.4
B8 B9 H9 120.6
B5 B9 H9 121.0
B10 B9 H9 121.1
B4 B9 H9 120.2
B12 B10 B6 106.7(8)
B12 B10 B11 61.6(6)
B6 B10 B11 58.4(6)
B12 B10 B9 57.6(6)
B6 B10 B9 106.2(7)
B11 B10 B9 106.8(8)
B12 B10 B5 106.3(8)
B6 B10 B5 59.6(6)
B11 B10 B5 106.9(7)
B9 B10 B5 59.9(6)
B12 B10 H10 122.5
B6 B10 H10 122.9
B11 B10 H10 121.9
B9 B10 H10 123.1
B5 B10 H10 122.3
C2 B11 B6 59.9(6)
C2 B11 B10 106.6(8)
B6 B11 B10 59.8(6)
C2 B11 B7 59.3(5)
B6 B11 B7 108.0(8)
B10 B11 B7 107.2(8)
C2 B11 B12 104.4(7)
B6 B11 B12 105.2(9)
B10 B11 B12 58.2(6)
B7 B11 B12 59.3(6)
C2 B11 H11 123.1
B6 B11 H11 122.0
B10 B11 H11 122.4
B7 B11 H11 121.6
B12 B11 H11 124.4
B9 B12 B10 62.4(7)
B9 B12 B8 60.6(6)
B10 B12 B8 111.3(8)
B9 B12 B7 109.0(7)
B10 B12 B7 109.2(7)
B8 B12 B7 60.4(5)
B9 B12 B11 109.5(8)
B10 B12 B11 60.3(6)
B8 B12 B11 108.7(7)
B7 B12 B11 59.5(5)
B9 B12 H12 120.4
B10 B12 H12 119.7
B8 B12 H12 120.5
B7 B12 H12 121.8
B11 B12 H12 121.8
C2' C1' B4' 111.4(7)
C2' C1' B5' 109.4(7)
B4' C1' B5' 63.2(6)
C2' C1' B6' 59.8(5)
B4' C1' B6' 113.8(7)
B5' C1' B6' 61.6(6)
C2' C1' Co 65.8(4)
B4' C1' Co 68.9(4)
B5' C1' Co 125.5(6)
B6' C1' Co 122.0(6)
C2' C1' H1' 123.0
B4' C1' H1' 117.9
B5' C1' H1' 117.0
B6' C1' H1' 117.9
Co C1' H1' 107.2
C1' C2' B7' 110.3(6)
C1' C2' B11' 112.8(6)
B7' C2' B11' 63.1(5)
C1' C2' B6' 62.1(6)
B7' C2' B6' 113.9(6)
B11' C2' B6' 62.9(6)
C1' C2' Co 65.8(4)
B7' C2' Co 67.4(4)
B11' C2' Co 125.8(6)
B6' C2' Co 124.1(6)
C1' C2' H2' 121.6
B7' C2' H2' 119.8
B11' C2' H2' 115.3
B6' C2' H2' 116.0
Co C2' H2' 107.3
C1' B4' B5' 58.7(5)
C1' B4' B9' 104.7(8)
B5' B4' B9' 60.0(6)
C1' B4' B8' 105.2(7)
B5' B4' B8' 107.6(7)
B9' B4' B8' 59.2(5)
C1' B4' Co 63.0(4)
B5' B4' Co 116.3(7)
B9' B4' Co 116.9(6)
B8' B4' Co 65.5(4)
C1' B4' H4' 125.3
B5' B4' H4' 120.3
B9' B4' H4' 121.2
B8' B4' H4' 122.7
Co B4' H4' 112.7
C1' B5' B6' 59.9(6)
C1' B5' B4' 58.1(5)
B6' B5' B4' 108.3(7)
C1' B5' B9' 104.8(7)
B6' B5' B9' 107.2(8)
B4' B5' B9' 60.7(6)
C1' B5' B10' 106.9(7)
B6' B5' B10' 59.8(6)
B4' B5' B10' 110.1(8)
B9' B5' B10' 60.4(6)
C1' B5' H5' 124.0
B6' B5' H5' 121.7
B4' B5' H5' 120.8
B9' B5' H5' 122.7
B10' B5' H5' 120.9
C2' B6' C1' 58.1(5)
C2' B6' B11' 58.4(5)
C1' B6' B11' 105.9(7)
C2' B6' B5' 105.5(7)
C1' B6' B5' 58.5(6)
B11' B6' B5' 109.9(8)
C2' B6' B10' 106.7(7)
C1' B6' B10' 107.3(7)
B11' B6' B10' 61.5(6)
B5' B6' B10' 61.7(6)
C2' B6' H6' 124.2
C1' B6' H6' 123.7
B11' B6' H6' 121.3
B5' B6' H6' 121.4
B10' B6' H6' 120.8
C2' B7' B8' 108.8(7)
C2' B7' B11' 58.8(5)
B8' B7' B11' 111.5(7)
C2' B7' B12' 105.9(7)
B8' B7' B12' 62.0(5)
B11' B7' B12' 60.2(6)
C2' B7' Co 64.5(4)
B8' B7' Co 68.0(4)
B11' B7' Co 119.2(6)
B12' B7' Co 121.9(6)
C2' B7' H7' 124.8
B8' B7' H7' 119.2
B11' B7' H7' 119.3
B12' B7' H7' 119.4
Co B7' H7' 109.5
Cl1' B8' B7' 134.1(7)
Cl1' B8' B9' 111.4(6)
B7' B8' B9' 105.2(7)
Cl1' B8' B12' 119.5(6)
B7' B8' B12' 59.7(5)
B9' B8' B12' 58.9(6)
Cl1' B8' B4' 117.9(7)
B7' B8' B4' 104.3(7)
B9' B8' B4' 59.0(5)
B12' B8' B4' 105.8(7)
Cl1' B8' Co 120.6(5)
B7' B8' Co 62.8(4)
B9' B8' Co 114.8(6)
B12' B8' Co 115.5(6)
B4' B8' Co 63.2(4)
B12' B9' B5' 107.6(8)
B12' B9' B8' 61.2(6)
B5' B9' B8' 109.1(6)
B12' B9' B10' 59.4(6)
B5' B9' B10' 60.5(6)
B8' B9' B10' 109.8(7)
B12' B9' B4' 109.8(7)
B5' B9' B4' 59.3(6)
B8' B9' B4' 61.8(5)
B10' B9' B4' 109.0(7)
B12' B9' H9' 121.5
B5' B9' H9' 122.1
B8' B9' H9' 119.9
B10' B9' H9' 121.2
B4' B9' H9' 120.7
C2' B11' B6' 58.7(6)
C2' B11' B7' 58.1(5)
B6' B11' B7' 106.5(8)
C2' B11' B12' 105.9(7)
B6' B11' B12' 107.3(8)
B7' B11' B12' 60.9(6)
C2' B11' B10' 105.8(8)
B6' B11' B10' 59.9(6)
B7' B11' B10' 108.0(8)
B12' B11' B10' 59.7(6)
C2' B11' H11' 124.0
B6' B11' H11' 122.4
B7' B11' H11' 122.0
B12' B11' H11' 121.9
B10' B11' H11' 122.1
B6' B10' B12' 106.0(7)
B6' B10' B11' 58.7(6)
B12' B10' B11' 59.2(6)
B6' B10' B9' 105.0(8)
B12' B10' B9' 59.6(6)
B11' B10' B9' 105.4(7)
B6' B10' B5' 58.5(6)
B12' B10' B5' 106.6(8)
B11' B10' B5' 105.1(7)
B9' B10' B5' 59.1(6)
B6' B10' H10' 123.5
B12' B10' H10' 122.2
B11' B10' H10' 123.4
B9' B10' H10' 123.2
B5' B10' H10' 123.1
B11' B12' B10' 61.0(6)
B11' B12' B9' 107.9(8)
B10' B12' B9' 61.0(6)
B11' B12' B7' 58.9(5)
B10' B12' B7' 107.5(7)
B9' B12' B7' 104.8(7)
B11' B12' B8' 107.4(7)
B10' B12' B8' 109.9(8)
B9' B12' B8' 59.8(6)
B7' B12' B8' 58.3(5)
B11' B12' H12' 121.7
B10' B12' H12' 120.1
B9' B12' H12' 122.5
B7' B12' H12' 124.1
B8' B12' H12' 121.6

loop_
_geom_bond_atom_site_label_1
_geom_bond_atom_site_label_2
_geom_bond_distance
Co C2' 2.014(8)
Co C1' 2.013(8)
Co C1 2.017(8)
Co C2 2.045(8)
Co B7' 2.061(10)
Co B4 2.103(10)
Co B4' 2.108(9)
Co B7 2.116(9)
Co B8' 2.148(9)
Co B8 2.160(9)
Br1 B8 1.941(10)
Cl1' B8' 1.708(9)
S1 C5 1.738(8)
S1 C3 1.820(9)
S2 C6 1.727(8)
S2 C4 1.798(10)
S3 C7 1.728(8)
S3 C5 1.763(8)
S4 C7 1.710(8)
S4 C6 1.752(8)
S5 C8 1.746(8)
S5 C9 1.750(8)
S6 C8 1.712(8)
S6 C10 1.726(8)
S7 C9 1.739(8)
S7 C11 1.831(8)
S8 C10 1.718(8)
S8 C12 1.795(8)
C3 C4 1.408(12)
C3 H3A 0.9900
C3 H3B 0.9900
C4 H4A 0.9900
C4 H4B 0.9900
C11 C12 1.522(10)
C11 H11A 0.9900
C11 H11B 0.9900
C12 H12A 0.9900
C12 H12B 0.9900
C5 C6 1.352(10)
C7 C8 1.397(9)
C9 C10 1.370(10)
C1 C2 1.683(12)
C1 B4 1.693(13)
C1 B5 1.703(13)
C1 B6 1.729(14)
C1 H1 1.1200
C2 B11 1.681(12)
C2 B6 1.700(13)
C2 B7 1.711(13)
C2 H2 1.1200
B4 B8 1.780(13)
B4 B9 1.786(13)
B4 B5 1.821(15)
B4 H4 1.1200
B5 B6 1.756(17)
B5 B9 1.779(15)
B5 B10 1.783(15)
B5 H5 1.1200
B6 B11 1.721(16)
B6 B10 1.747(16)
B6 H6 1.1200
B7 Cl2 1.715(11)
B7 B8 1.763(14)
B7 B12 1.768(13)
B7 B11 1.774(14)
B7 H7 1.1200
B8 B9 1.733(14)
B8 B12 1.734(14)
B9 B12 1.698(15)
B9 B10 1.782(16)
B9 H9 1.1200
B10 B12 1.742(15)
B10 B11 1.780(15)
B10 H10 1.1200
B11 B12 1.803(15)
B11 H11 1.1200
B12 H12 1.1200
C1' C2' 1.651(11)
C1' B4' 1.684(13)
C1' B5' 1.693(11)
C1' B6' 1.719(14)
C1' H1' 1.1200
C2' B7' 1.661(12)
C2' B11' 1.674(13)
C2' B6' 1.682(12)
C2' H2' 1.1200
B4' B5' 1.769(15)
B4' B9' 1.793(13)
B4' B8' 1.843(14)
B4' H4' 1.1200
B5' B6' 1.748(15)
B5' B9' 1.781(15)
B5' B10' 1.806(15)
B5' H5' 1.1200
B6' B11' 1.751(15)
B6' B10' 1.772(13)
B6' H6' 1.1200
B7' B8' 1.755(13)
B7' B11' 1.746(14)
B7' B12' 1.782(13)
B7' H7' 1.1200
B8' B9' 1.796(14)
B8' B12' 1.821(14)
B9' B12' 1.780(14)
B9' B10' 1.806(15)
B9' H9' 1.1200
B11' B12' 1.768(15)
B11' B10' 1.800(13)
B11' H11' 1.1200
B10' B12' 1.777(15)
B10' H10' 1.1200
B12' H12' 1.1200
